data_2224569
loop_
_publ_author_name
'Khan, F. Nawaz'
'Mohana Roopan, S.'
'Hathwar, Venkatesha R.'
'Ng, Seik Weng'

_publ_section_title
;
 2-Chloro-3-hydroxymethyl-6-methoxyquinoline
;
_journal_coeditor_code BT5140
_journal_issue 1
_journal_name_full 'Acta Crystallographica Section E'
_journal_page_first o201
_journal_paper_doi 10.1107/S1600536809054051
_journal_volume 66
_journal_year 2010
_chemical_formula_iupac 'C11 H10 Cl N O2'
_chemical_formula_moiety 'C11 H10 Cl N O2'
_chemical_formula_sum 'C11 H10 Cl N O2'
_chemical_formula_weight 223.65
_chemical_name_systematic
;
2-Chloro-3-hydroxymethyl-6-methoxyquinoline
;
_space_group_IT_number 14
_symmetry_cell_setting monoclinic
_symmetry_space_group_name_Hall '-P 2yn'
_symmetry_space_group_name_H-M 'P 1 21/n 1'
_atom_sites_solution_hydrogens geom
_atom_sites_solution_primary direct
_atom_sites_solution_secondary difmap
_audit_creation_method SHELXL-97
_cell_angle_alpha 90.00
_cell_angle_beta 108.220(5)
_cell_angle_gamma 90.00
_cell_formula_units_Z 4
_cell_length_a 6.9738(3)
_cell_length_b 21.4668(9)
_cell_length_c 7.3479(4)
_cell_measurement_reflns_used 1941
_cell_measurement_temperature 293(2)
_cell_measurement_theta_max 25.5
_cell_measurement_theta_min 3.1
_cell_volume 1044.87(9)
_computing_cell_refinement 'SAINT (Bruker, 2004)'
_computing_data_collection 'SMART (Bruker, 2004)'
_computing_data_reduction 'SAINT (Bruker, 2004)'
_computing_molecular_graphics 'X-SEED (Barbour, 2001)'
_computing_publication_material 'publCIF (Westrip, 2010)'
_computing_structure_refinement 'SHELXL97 (Sheldrick, 2008)'
_computing_structure_solution 'SHELXS97 (Sheldrick, 2008)'
_diffrn_ambient_temperature 293(2)
_diffrn_measured_fraction_theta_full 0.981
_diffrn_measured_fraction_theta_max 0.981
_diffrn_measurement_device_type 'Bruker SMART area-detector diffractometer'
_diffrn_measurement_method '\f and \w scans'
_diffrn_radiation_monochromator graphite
_diffrn_radiation_source 'fine-focus sealed tube'
_diffrn_radiation_type MoK\a
_diffrn_radiation_wavelength 0.71073
_diffrn_reflns_av_R_equivalents 0.0354
_diffrn_reflns_av_sigmaI/netI 0.0395
_diffrn_reflns_limit_h_max 8
_diffrn_reflns_limit_h_min -9
_diffrn_reflns_limit_k_max 27
_diffrn_reflns_limit_k_min -26
_diffrn_reflns_limit_l_max 9
_diffrn_reflns_limit_l_min -9
_diffrn_reflns_number 11517
_diffrn_reflns_theta_full 27.49
_diffrn_reflns_theta_max 27.49
_diffrn_reflns_theta_min 3.07
_diffrn_standards_decay_% 0
_diffrn_standards_interval_count 0
_diffrn_standards_interval_time 0
_diffrn_standards_number 0
_exptl_absorpt_coefficient_mu 0.343
_exptl_absorpt_correction_T_max 0.9346
_exptl_absorpt_correction_T_min 0.9101
_exptl_absorpt_correction_type multi-scan
_exptl_absorpt_process_details '(SADABS; Sheldrick, 1996)'
_exptl_crystal_colour Colorless
_exptl_crystal_density_diffrn 1.422
_exptl_crystal_density_method 'not measured'
_exptl_crystal_description Block
_exptl_crystal_F_000 464
_exptl_crystal_size_max 0.28
_exptl_crystal_size_mid 0.21
_exptl_crystal_size_min 0.20
_refine_diff_density_max 0.205
_refine_diff_density_min -0.250
_refine_ls_extinction_method none
_refine_ls_goodness_of_fit_ref 0.965
_refine_ls_hydrogen_treatment constr
_refine_ls_matrix_type full
_refine_ls_number_parameters 138
_refine_ls_number_reflns 2348
_refine_ls_number_restraints 0
_refine_ls_restrained_S_all 0.965
_refine_ls_R_factor_all 0.0748
_refine_ls_R_factor_gt 0.0414
_refine_ls_shift/su_max 0.001
_refine_ls_shift/su_mean 0.001
_refine_ls_structure_factor_coef Fsqd
_refine_ls_weighting_details 'calc w=1/[\s^2^(Fo^2^)+(0.0580P)^2^] where P=(Fo^2^+2Fc^2^)/3'
_refine_ls_weighting_scheme calc
_refine_ls_wR_factor_gt 0.0990
_refine_ls_wR_factor_ref 0.1083
_reflns_number_gt 1487
_reflns_number_total 2348
_reflns_threshold_expression I>2\s(I)
_cod_data_source_file bt5140.cif
_cod_data_source_block I
_cod_depositor_comments
;
The following automatic conversions were performed:
'_symmetry_cell_setting' value 'Monoclinic' changed to 'monoclinic'
according to '/home/saulius/struct/CIF-dictionaries/cif_core.dic'
dictionary named 'cif_core.dic' version 2.4.1 from
2010-06-29.

'_exptl_absorpt_correction_type' value 'Multi-scan' changed
to 'multi-scan' according to
'/home/saulius/struct/CIF-dictionaries/cif_core.dic' dictionary named
'cif_core.dic' version 2.4.1 from 2010-06-29.

Automatic conversion script
Id: cif_fix_enum 1527 2010-12-29 10:47:43Z saulius 

The following automatic conversions were performed:

'_symmetry_cell_setting' value 'Monoclinic' changed to 'monoclinic'
according to /home/saulius/struct/CIF-dictionaries/cif_core.dic
dictionary named 'cif_core.dic' version 2.4.1 from
2010-06-29.

'_exptl_absorpt_correction_type' value 'Multi-scan'
changed to 'multi-scan' according to
/home/saulius/struct/CIF-dictionaries/cif_core.dic dictionary named
'cif_core.dic' version 2.4.1 from 2010-06-29.

Automatic conversion script
Id: cif_fix_values 1715 2011-07-08 13:25:40Z adriana 
;
_cod_original_cell_volume 1044.87(8)
_cod_original_sg_symbol_H-M 'P 21/n'
_cod_database_code 2224569
_cod_database_fobs_code 2224569

loop_
_symmetry_equiv_pos_as_xyz
'x, y, z'
'-x+1/2, y+1/2, -z+1/2'
'-x, -y, -z'
'x-1/2, -y-1/2, z-1/2'

loop_
_atom_site_type_symbol
_atom_site_label
_atom_site_fract_x
_atom_site_fract_y
_atom_site_fract_z
_atom_site_U_iso_or_equiv
_atom_site_adp_type
_atom_site_calc_flag
_atom_site_refinement_flags
_atom_site_occupancy
_atom_site_disorder_assembly
_atom_site_disorder_group
Cl Cl1 0.33210(8) 0.65210(2) 0.10064(7) 0.0648(2) Uani d . 1 . .
O O1 0.97027(18) 0.59162(7) 0.33602(19) 0.0672(4) Uani d . 1 . .
H H1 1.0200 0.5790 0.2554 0.101 Uiso calc R 1 . .
O O2 0.4314(2) 0.29302(7) 0.3876(2) 0.0766(5) Uani d . 1 . .
N N1 0.2607(2) 0.53770(7) 0.16969(18) 0.0446(4) Uani d . 1 . .
C C1 0.4061(3) 0.57605(8) 0.1763(2) 0.0430(4) Uani d . 1 . .
C C2 0.6156(2) 0.56246(8) 0.2401(2) 0.0408(4) Uani d . 1 . .
C C3 0.6650(2) 0.50291(8) 0.2994(2) 0.0437(4) Uani d . 1 . .
H H3 0.8004 0.4916 0.3461 0.052 Uiso calc R 1 . .
C C4 0.5149(2) 0.45775(8) 0.2917(2) 0.0390(4) Uani d . 1 . .
C C5 0.5600(3) 0.39542(9) 0.3483(2) 0.0494(5) Uani d . 1 . .
H H5 0.6935 0.3821 0.3926 0.059 Uiso calc R 1 . .
C C6 0.4070(3) 0.35449(9) 0.3379(2) 0.0526(5) Uani d . 1 . .
C C7 0.2053(3) 0.37443(9) 0.2741(2) 0.0546(5) Uani d . 1 . .
H H7 0.1027 0.3463 0.2698 0.065 Uiso calc R 1 . .
C C8 0.1583(3) 0.43397(9) 0.2189(2) 0.0507(5) Uani d . 1 . .
H H8 0.0238 0.4463 0.1758 0.061 Uiso calc R 1 . .
C C9 0.3120(2) 0.47761(8) 0.2261(2) 0.0405(4) Uani d . 1 . .
C C10 0.7702(3) 0.61178(9) 0.2442(3) 0.0528(5) Uani d . 1 . .
H H10A 0.7575 0.6240 0.1138 0.063 Uiso calc R 1 . .
H H10B 0.7430 0.6482 0.3103 0.063 Uiso calc R 1 . .
C C11 0.6296(4) 0.26820(11) 0.4324(4) 0.0912(8) Uani d . 1 . .
H H11A 0.6799 0.2747 0.3263 0.137 Uiso calc R 1 . .
H H11B 0.6264 0.2244 0.4573 0.137 Uiso calc R 1 . .
H H11C 0.7163 0.2887 0.5439 0.137 Uiso calc R 1 . .

loop_
_atom_site_aniso_label
_atom_site_aniso_U_11
_atom_site_aniso_U_22
_atom_site_aniso_U_33
_atom_site_aniso_U_12
_atom_site_aniso_U_13
_atom_site_aniso_U_23
Cl1 0.0574(3) 0.0603(3) 0.0736(4) 0.0151(2) 0.0158(3) 0.0111(3)
O1 0.0365(8) 0.0931(11) 0.0762(9) -0.0030(7) 0.0235(7) -0.0079(8)
O2 0.0887(12) 0.0522(9) 0.0807(10) 0.0010(8) 0.0147(8) 0.0016(7)
N1 0.0306(8) 0.0591(9) 0.0412(8) 0.0057(7) 0.0069(6) -0.0035(7)
C1 0.0389(10) 0.0539(10) 0.0365(9) 0.0122(8) 0.0123(8) -0.0006(8)
C2 0.0347(9) 0.0573(11) 0.0341(8) 0.0033(8) 0.0161(7) -0.0036(8)
C3 0.0277(9) 0.0628(11) 0.0403(9) 0.0106(8) 0.0103(7) -0.0021(8)
C4 0.0328(9) 0.0524(10) 0.0307(8) 0.0059(8) 0.0083(7) -0.0051(7)
C5 0.0420(11) 0.0593(12) 0.0428(10) 0.0127(9) 0.0076(8) -0.0032(9)
C6 0.0589(13) 0.0534(12) 0.0427(10) -0.0005(9) 0.0119(9) -0.0073(9)
C7 0.0504(12) 0.0631(13) 0.0476(10) -0.0115(10) 0.0115(9) -0.0095(9)
C8 0.0334(10) 0.0698(13) 0.0443(10) -0.0022(9) 0.0056(8) -0.0093(9)
C9 0.0334(9) 0.0559(11) 0.0304(8) 0.0047(8) 0.0070(7) -0.0069(8)
C10 0.0433(11) 0.0653(12) 0.0547(11) 0.0001(9) 0.0223(9) 0.0013(10)
C11 0.113(2) 0.0600(14) 0.1016(18) 0.0275(14) 0.0342(16) 0.0121(13)

loop_
_atom_type_symbol
_atom_type_description
_atom_type_scat_dispersion_real
_atom_type_scat_dispersion_imag
_atom_type_scat_source
C C 0.0033 0.0016 'International Tables Vol C Tables 4.2.6.8 and 6.1.1.4'
H H 0.0000 0.0000 'International Tables Vol C Tables 4.2.6.8 and 6.1.1.4'
N N 0.0061 0.0033 'International Tables Vol C Tables 4.2.6.8 and 6.1.1.4'
O O 0.0106 0.0060 'International Tables Vol C Tables 4.2.6.8 and 6.1.1.4'
Cl Cl 0.1484 0.1585 'International Tables Vol C Tables 4.2.6.8 and 6.1.1.4'

loop_
_geom_angle_atom_site_label_1
_geom_angle_atom_site_label_2
_geom_angle_atom_site_label_3
_geom_angle_site_symmetry_1
_geom_angle_site_symmetry_3
_geom_angle
_geom_angle_publ_flag
C10 O1 H1 . . 109.5 ?
C6 O2 C11 . . 117.08(18) ?
C1 N1 C9 . . 117.42(14) ?
N1 C1 C2 . . 126.53(16) ?
N1 C1 Cl1 . . 115.57(13) ?
C2 C1 Cl1 . . 117.90(14) ?
C3 C2 C1 . . 115.52(16) ?
C3 C2 C10 . . 123.17(16) ?
C1 C2 C10 . . 121.30(16) ?
C2 C3 C4 . . 121.42(16) ?
C2 C3 H3 . . 119.3 ?
C4 C3 H3 . . 119.3 ?
C5 C4 C9 . . 119.71(16) ?
C5 C4 C3 . . 123.07(16) ?
C9 C4 C3 . . 117.21(15) ?
C6 C5 C4 . . 119.79(17) ?
C6 C5 H5 . . 120.1 ?
C4 C5 H5 . . 120.1 ?
O2 C6 C5 . . 125.23(18) ?
O2 C6 C7 . . 114.34(18) ?
C5 C6 C7 . . 120.43(18) ?
C8 C7 C6 . . 120.86(18) ?
C8 C7 H7 . . 119.6 ?
C6 C7 H7 . . 119.6 ?
C7 C8 C9 . . 120.44(17) ?
C7 C8 H8 . . 119.8 ?
C9 C8 H8 . . 119.8 ?
N1 C9 C4 . . 121.87(16) ?
N1 C9 C8 . . 119.38(15) ?
C4 C9 C8 . . 118.75(16) ?
O1 C10 C2 . . 112.82(16) ?
O1 C10 H10A . . 109.0 ?
C2 C10 H10A . . 109.0 ?
O1 C10 H10B . . 109.0 ?
C2 C10 H10B . . 109.0 ?
H10A C10 H10B . . 107.8 ?
O2 C11 H11A . . 109.5 ?
O2 C11 H11B . . 109.5 ?
H11A C11 H11B . . 109.5 ?
O2 C11 H11C . . 109.5 ?
H11A C11 H11C . . 109.5 ?
H11B C11 H11C . . 109.5 ?

loop_
_geom_bond_atom_site_label_1
_geom_bond_atom_site_label_2
_geom_bond_site_symmetry_2
_geom_bond_distance
_geom_bond_publ_flag
Cl1 C1 . 1.7496(18) ?
O1 C10 . 1.414(2) ?
O1 H1 . 0.8200 ?
O2 C6 . 1.366(2) ?
O2 C11 . 1.421(3) ?
N1 C1 . 1.295(2) ?
N1 C9 . 1.368(2) ?
C1 C2 . 1.418(2) ?
C2 C3 . 1.360(2) ?
C2 C10 . 1.505(2) ?
C3 C4 . 1.415(2) ?
C3 H3 . 0.9300 ?
C4 C5 . 1.407(2) ?
C4 C9 . 1.411(2) ?
C5 C6 . 1.366(2) ?
C5 H5 . 0.9300 ?
C6 C7 . 1.403(3) ?
C7 C8 . 1.350(3) ?
C7 H7 . 0.9300 ?
C8 C9 . 1.412(2) ?
C8 H8 . 0.9300 ?
C10 H10A . 0.9700 ?
C10 H10B . 0.9700 ?
C11 H11A . 0.9600 ?
C11 H11B . 0.9600 ?
C11 H11C . 0.9600 ?

loop_
_geom_hbond_atom_site_label_D
_geom_hbond_atom_site_label_H
_geom_hbond_atom_site_label_A
_geom_hbond_site_symmetry_A
_geom_hbond_distance_DH
_geom_hbond_distance_HA
_geom_hbond_distance_DA
_geom_hbond_angle_DHA
_geom_hbond_publ_flag
O1 H1 N1 1_655 0.82 2.16 2.913(2) 153 yes

loop_
_geom_torsion_atom_site_label_1
_geom_torsion_atom_site_label_2
_geom_torsion_atom_site_label_3
_geom_torsion_atom_site_label_4
_geom_torsion_site_symmetry_1
_geom_torsion_site_symmetry_2
_geom_torsion_site_symmetry_3
_geom_torsion_site_symmetry_4
_geom_torsion
_geom_torsion_publ_flag
C9 N1 C1 C2 . . . . -1.4(2) ?
C9 N1 C1 Cl1 . . . . 179.45(10) ?
N1 C1 C2 C3 . . . . 0.1(2) ?
Cl1 C1 C2 C3 . . . . 179.24(12) ?
N1 C1 C2 C10 . . . . -178.78(16) ?
Cl1 C1 C2 C10 . . . . 0.4(2) ?
C1 C2 C3 C4 . . . . 1.7(2) ?
C10 C2 C3 C4 . . . . -179.43(15) ?
C2 C3 C4 C5 . . . . 178.76(15) ?
C2 C3 C4 C9 . . . . -2.1(2) ?
C9 C4 C5 C6 . . . . 0.5(2) ?
C3 C4 C5 C6 . . . . 179.60(16) ?
C11 O2 C6 C5 . . . . -7.7(3) ?
C11 O2 C6 C7 . . . . 173.00(17) ?
C4 C5 C6 O2 . . . . 179.68(15) ?
C4 C5 C6 C7 . . . . -1.1(3) ?
O2 C6 C7 C8 . . . . -179.55(16) ?
C5 C6 C7 C8 . . . . 1.1(3) ?
C6 C7 C8 C9 . . . . -0.6(3) ?
C1 N1 C9 C4 . . . . 0.9(2) ?
C1 N1 C9 C8 . . . . -179.17(15) ?
C5 C4 C9 N1 . . . . 179.93(14) ?
C3 C4 C9 N1 . . . . 0.8(2) ?
C5 C4 C9 C8 . . . . 0.0(2) ?
C3 C4 C9 C8 . . . . -179.16(14) ?
C7 C8 C9 N1 . . . . -179.89(15) ?
C7 C8 C9 C4 . . . . 0.1(2) ?
C3 C2 C10 O1 . . . . -6.8(2) ?
C1 C2 C10 O1 . . . . 171.94(14) ?

loop_
_cod_related_entry_id
_cod_related_entry_database
_cod_related_entry_code
1 ChemSpider 755399
